data_1557729
loop_
_publ_author_name
'Repo, Timo'
'Klinga, Martti'
'Mutikainen, Ilpo'
'Su, Yincai'
'Leskela, Markku'
'Polamo, Mika'

_publ_section_title
;
 Low-Temperature Crystal Structures of
 Dichlorobis(eta5-indenyl)zirconium(IV) at 153 K and
 Dichlorobis(eta5-cyclopentadienyl)zirconium(IV) at 193 K
;
_journal_name_full 'Acta Chemica Scandinavica'
_journal_page_first 1116
_journal_page_last 1120
_journal_paper_doi 10.3891/acta.chem.scand.50-1116
_journal_volume 50
_journal_year 1996
_chemical_formula_sum 'C18 H14 Cl2 Zr'
_chemical_formula_weight 392.41
_chemical_name_common
;
Dichlorobis(eta5-cyclopentadienyl)zirconium(IV)
[Zr(C9H7)2Cl2]
;
_space_group_IT_number 9
_space_group_name_Hall 'C -2yc'
_space_group_name_H-M_alt 'C 1 c 1'
_symmetry_cell_setting monoclinic
_symmetry_Int_Tables_number 9
_symmetry_space_group_name_Hall 'C -2yc'
_symmetry_space_group_name_H-M 'C 1 c 1'
_cell_angle_alpha 90.
_cell_angle_beta 104.62(4)
_cell_angle_gamma 90.
_cell_formula_units_Z 4
_cell_length_a 19.363(12)
_cell_length_b 6.968(4)
_cell_length_c 11.867(6)
_cell_volume 1549.3(16)
_diffrn_ambient_temperature 153
_diffrn_radiation_probe x-ray
_diffrn_radiation_type MoK\a
_diffrn_radiation_wavelength 0.71073
_exptl_absorpt_coefficient_mu 1.044
_exptl_crystal_density_diffrn 1.682
_exptl_crystal_F_000 784
_refine_ls_goodness_of_fit_ref 1.087
_refine_ls_number_parameters 190
_refine_ls_number_reflns 1382
_refine_ls_R_factor_all 0.0373
_refine_ls_R_factor_gt 0.0355
_refine_ls_wR_factor_gt 0.0884
_refine_ls_wR_factor_ref 0.0903
_cod_data_source_file Acta-Chem-Scand-1996-50-1116-2.cif
_cod_data_source_block 2
_cod_original_cell_volume 1549(2)
_cod_original_sg_symbol_H-M 'C c'
_cod_database_code 1557729

loop_
_space_group_symop_id
_space_group_symop_operation_xyz
1 x,y,z
2 x,-y,1/2+z
3 1/2+x,1/2+y,z
4 1/2+x,1/2-y,1/2+z

loop_
_atom_site_label
_atom_site_type_symbol
_atom_site_thermal_displace_type
_atom_site_fract_x
_atom_site_fract_y
_atom_site_fract_z
_atom_site_occupancy
_atom_site_U_iso_or_equiv
_atom_site_calc_flag
_atom_site_refinement_flags
_atom_site_disorder_assembly
_atom_site_disorder_group
Zr Zr Uiso 0.74870(10) 0.16300(10) 0.08510(10) 1.000 0.0210(10) . . . .
Cl1 Cl Uiso 0.74770(10) 0.2675(3) 0.2808(2) 1.000 0.0300(10) . . . .
Cl2 Cl Uiso 0.75020(10) -0.1786(2) 0.1307(2) 1.000 0.0320(10) . . . .
C1 C Uiso 0.8745(5) 0.3196(13) 0.1453(9) 1.000 0.033(2) . . . .
C2 C Uiso 0.8337(4) 0.3954(13) 0.0359(8) 1.000 0.038(2) . . . .
C3 C Uiso 0.8269(5) 0.2443(18) -0.0444(7) 1.000 0.052(3) . . . .
C4 C Uiso 0.8552(5) 0.0781(16) 0.0123(9) 1.000 0.050(3) . . . .
C5 C Uiso 0.8863(5) 0.1261(14) 0.1298(10) 1.000 0.036(2) . . . .
C6 C Uiso 0.9263(6) 0.0163(18) 0.2305(13) 1.000 0.071(4) . . . .
C7 C Uiso 0.9527(5) 0.1183(19) 0.3332(10) 1.000 0.070(4) . . . .
C8 C Uiso 0.9375(6) 0.3090(19) 0.3416(10) 1.000 0.067(4) . . . .
C9 C Uiso 0.8994(5) 0.4119(18) 0.2536(8) 1.000 0.047(2) . . . .
C10 C Uiso 0.6197(4) 0.0723(12) -0.0335(7) 1.000 0.029(2) . . . .
C11 C Uiso 0.6594(5) 0.1548(13) -0.1062(7) 1.000 0.037(2) . . . .
C12 C Uiso 0.6694(5) 0.3513(13) -0.0736(8) 1.000 0.045(2) . . . .
C13 C Uiso 0.6444(5) 0.3815(13) 0.0247(9) 1.000 0.038(2) . . . .
C14 C Uiso 0.6127(5) 0.2121(14) 0.0496(7) 1.000 0.029(2) . . . .
C15 C Uiso 0.5752(5) 0.1636(18) 0.1352(8) 1.000 0.052(3) . . . .
C16 C Uiso 0.5471(5) -0.0184(19) 0.1328(8) 1.000 0.063(4) . . . .
C17 C Uiso 0.5537(5) -0.1529(17) 0.0466(11) 1.000 0.065(4) . . . .
C18 C Uiso 0.5889(5) -0.1126(14) -0.0312(9) 1.000 0.045(2) . . . .

loop_
_atom_type_symbol
_atom_type_description
_atom_type_scat_dispersion_real
_atom_type_scat_dispersion_imag
_atom_type_scat_source
C C 0.0033 0.0016 ' International Tables Vol C Tables 4.2.6.8 and 6.1.1.4'
Cl Cl 0.1484 0.1585 ' International Tables Vol C Tables 4.2.6.8 and 6.1.1.4'
Zr Zr -2.9673 0.5597 ' International Tables Vol C Tables 4.2.6.8 and 6.1.1.4'

loop_
_geom_angle_atom_site_label_1
_geom_angle_atom_site_label_2
_geom_angle_atom_site_label_3
_geom_angle
_geom_angle_site_symmetry_1
_geom_angle_site_symmetry_2
_geom_angle_site_symmetry_3
_geom_angle_publ_flag
Cl1 Zr Cl2 94.74(8) . . . yes
Cl1 Zr C1 81.1(2) . . . yes
Cl1 Zr C2 101.2(2) . . . yes
Cl1 Zr C3 132.4(2) . . . yes
Cl1 Zr C4 127.3(3) . . . yes
Cl1 Zr C5 95.1(3) . . . yes
Cl1 Zr C10 110.4(2) . . . yes
Cl1 Zr C11 135.0(2) . . . yes
Cl1 Zr C12 114.4(2) . . . yes
Cl1 Zr C13 83.7(2) . . . yes
Cl1 Zr C14 82.1(2) . . . yes
Cl2 Zr C1 113.0(2) . . . yes
Cl2 Zr C2 135.9(2) . . . yes
Cl2 Zr C3 112.7(3) . . . yes
Cl2 Zr C4 83.2(3) . . . yes
Cl2 Zr C5 84.5(2) . . . yes
Cl2 Zr C10 80.79(19) . . . yes
Cl2 Zr C11 98.5(2) . . . yes
Cl2 Zr C12 130.9(2) . . . yes
Cl2 Zr C13 128.7(2) . . . yes
Cl2 Zr C14 96.9(2) . . . yes
C1 Zr C2 32.8(3) . . . yes
C1 Zr C3 53.0(3) . . . yes
C1 Zr C4 52.9(3) . . . yes
C1 Zr C5 31.0(3) . . . yes
C1 Zr C10 161.9(3) . . . yes
C1 Zr C11 130.5(3) . . . yes
C1 Zr C12 110.1(3) . . . yes
C1 Zr C13 117.3(3) . . . yes
C1 Zr C14 146.7(3) . . . yes
C2 Zr C3 32.9(3) . . . yes
C2 Zr C4 54.5(3) . . . yes
C2 Zr C5 53.5(3) . . . yes
C2 Zr C10 129.1(3) . . . yes
C2 Zr C11 98.6(3) . . . yes
C2 Zr C12 78.3(3) . . . yes
C2 Zr C13 94.1(3) . . . yes
C2 Zr C14 125.8(3) . . . yes
C3 Zr C4 32.2(4) . . . yes
C3 Zr C5 52.7(3) . . . yes
C3 Zr C10 111.8(3) . . . yes
C3 Zr C11 80.3(3) . . . yes
C3 Zr C12 76.5(3) . . . yes
C3 Zr C13 105.1(3) . . . yes
C3 Zr C14 128.7(3) . . . yes
C4 Zr C5 32.1(3) . . . yes
C4 Zr C10 121.1(3) . . . yes
C4 Zr C11 97.1(3) . . . yes
C4 Zr C12 105.6(3) . . . yes
C4 Zr C13 136.6(3) . . . yes
C4 Zr C14 150.6(3) . . . yes
C5 Zr C10 151.4(3) . . . yes
C5 Zr C11 128.8(3) . . . yes
C5 Zr C12 127.9(3) . . . yes
C5 Zr C13 146.8(3) . . . yes
C5 Zr C14 177.0(3) . . . yes
C10 Zr C11 32.1(3) . . . yes
C10 Zr C12 52.8(3) . . . yes
C10 Zr C13 52.9(3) . . . yes
C10 Zr C14 31.6(3) . . . yes
C11 Zr C12 33.3(3) . . . yes
C11 Zr C13 54.8(3) . . . yes
C11 Zr C14 53.7(3) . . . yes
C12 Zr C13 32.4(3) . . . yes
C12 Zr C14 52.9(3) . . . yes
C13 Zr C14 31.9(3) . . . yes
Zr C1 C2 69.1(5) . . . yes
Zr C1 C5 74.3(6) . . . yes
Zr C1 C9 121.6(7) . . . yes
C2 C1 C5 108.0(9) . . . no
C2 C1 C9 129.7(9) . . . no
C5 C1 C9 122.3(10) . . . no
Zr C2 C1 78.1(5) . . . yes
Zr C2 C3 73.5(6) . . . yes
C1 C2 C3 105.9(8) . . . no
Zr C3 C2 73.6(5) . . . yes
Zr C3 C4 74.7(6) . . . yes
C2 C3 C4 109.9(8) . . . no
Zr C4 C3 73.1(6) . . . yes
Zr C4 C5 77.7(6) . . . yes
C3 C4 C5 107.5(9) . . . no
Zr C5 C1 74.7(6) . . . yes
Zr C5 C4 70.2(6) . . . yes
Zr C5 C6 121.5(7) . . . yes
C1 C5 C4 108.5(9) . . . no
C1 C5 C6 118.1(10) . . . no
C4 C5 C6 133.4(10) . . . no
C5 C6 C7 116.7(11) . . . no
C6 C7 C8 121.4(11) . . . no
C7 C8 C9 123.6(11) . . . no
C1 C9 C8 117.8(11) . . . no
Zr C10 C11 68.8(5) . . . yes
Zr C10 C14 72.9(5) . . . yes
Zr C10 C18 123.8(6) . . . yes
C11 C10 C14 107.9(8) . . . no
C11 C10 C18 132.4(8) . . . no
C14 C10 C18 119.7(8) . . . no
Zr C11 C10 79.2(5) . . . yes
Zr C11 C12 73.4(5) . . . yes
C10 C11 C12 106.4(8) . . . no
Zr C12 C11 73.3(5) . . . yes
Zr C12 C13 73.9(6) . . . yes
C11 C12 C13 108.8(8) . . . no
Zr C13 C12 73.7(6) . . . yes
Zr C13 C14 77.9(6) . . . yes
C12 C13 C14 108.4(8) . . . no
Zr C14 C10 75.5(5) . . . yes
Zr C14 C13 70.2(6) . . . yes
Zr C14 C15 122.2(6) . . . yes
C10 C14 C13 108.0(8) . . . no
C10 C14 C15 119.1(9) . . . no
C13 C14 C15 132.8(9) . . . no
C14 C15 C16 118.1(9) . . . no
C15 C16 C17 121.1(9) . . . no
C16 C17 C18 121.7(11) . . . no
C10 C18 C17 120.2(10) . . . no

loop_
_geom_bond_atom_site_label_1
_geom_bond_atom_site_label_2
_geom_bond_distance
_geom_bond_site_symmetry_1
_geom_bond_site_symmetry_2
_geom_bond_publ_flag
Zr Cl1 2.439(3) . . yes
Zr Cl2 2.440(2) . . yes
Zr C1 2.599(10) . . yes
Zr C2 2.481(9) . . yes
Zr C3 2.480(10) . . yes
Zr C4 2.500(10) . . yes
Zr C5 2.595(10) . . yes
Zr C10 2.616(8) . . yes
Zr C11 2.483(9) . . yes
Zr C12 2.483(10) . . yes
Zr C13 2.486(10) . . yes
Zr C14 2.583(10) . . yes
C1 C2 1.439(14) . . no
C1 C5 1.388(13) . . no
C1 C9 1.409(14) . . no
C2 C3 1.404(14) . . no
C3 C4 1.381(16) . . no
C4 C5 1.412(15) . . no
C5 C6 1.465(18) . . no
C6 C7 1.392(19) . . no
C7 C8 1.370(19) . . no
C8 C9 1.327(16) . . no
C10 C11 1.414(12) . . no
C10 C14 1.417(12) . . no
C10 C18 1.423(13) . . no
C11 C12 1.423(13) . . no
C12 C13 1.387(14) . . no
C13 C14 1.396(14) . . no
C14 C15 1.430(13) . . no
C15 C16 1.377(18) . . no
C16 C17 1.417(17) . . no
C17 C18 1.309(15) . . no

loop_
_geom_torsion_atom_site_label_1
_geom_torsion_atom_site_label_2
_geom_torsion_atom_site_label_3
_geom_torsion_atom_site_label_4
_geom_torsion
_geom_torsion_site_symmetry_1
_geom_torsion_site_symmetry_2
_geom_torsion_site_symmetry_3
_geom_torsion_site_symmetry_4
_geom_torsion_publ_flag
Cl1 Zr C1 C2 -127.3(5) . . . . no
Cl1 Zr C1 C5 115.9(6) . . . . no
Cl1 Zr C1 C9 -2.7(8) . . . . no
Cl2 Zr C1 C2 141.3(5) . . . . no
Cl2 Zr C1 C5 24.5(7) . . . . no
Cl2 Zr C1 C9 -94.1(8) . . . . no
C2 Zr C1 C5 -116.7(9) . . . . no
C2 Zr C1 C9 124.6(10) . . . . no
C3 Zr C1 C2 39.5(6) . . . . no
C3 Zr C1 C5 -77.3(7) . . . . no
C3 Zr C1 C9 164.1(10) . . . . no
C4 Zr C1 C2 80.2(6) . . . . no
C4 Zr C1 C5 -36.6(6) . . . . no
C4 Zr C1 C9 -155.2(10) . . . . no
C5 Zr C1 C2 116.7(9) . . . . no
C5 Zr C1 C9 -118.6(11) . . . . no
C11 Zr C1 C2 16.4(7) . . . . no
C11 Zr C1 C5 -100.4(7) . . . . no
C11 Zr C1 C9 141.0(8) . . . . no
C12 Zr C1 C2 -14.6(6) . . . . no
C12 Zr C1 C5 -131.3(6) . . . . no
C12 Zr C1 C9 110.1(8) . . . . no
C13 Zr C1 C2 -49.2(6) . . . . no
C13 Zr C1 C5 -166.0(6) . . . . no
C13 Zr C1 C9 75.4(9) . . . . no
C14 Zr C1 C2 -66.8(8) . . . . no
C14 Zr C1 C5 176.5(6) . . . . no
C14 Zr C1 C9 57.9(10) . . . . no
Cl1 Zr C2 C1 53.2(5) . . . . no
Cl1 Zr C2 C3 163.9(5) . . . . no
Cl2 Zr C2 C1 -55.8(6) . . . . no
Cl2 Zr C2 C3 54.9(6) . . . . no
C1 Zr C2 C3 110.7(8) . . . . no
C3 Zr C2 C1 -110.7(8) . . . . no
C4 Zr C2 C1 -74.9(6) . . . . no
C4 Zr C2 C3 35.8(6) . . . . no
C5 Zr C2 C1 -34.9(5) . . . . no
C5 Zr C2 C3 75.8(6) . . . . no
C10 Zr C2 C1 -178.6(5) . . . . no
C10 Zr C2 C3 -67.9(6) . . . . no
C11 Zr C2 C1 -167.5(5) . . . . no
C11 Zr C2 C3 -56.8(6) . . . . no
C12 Zr C2 C1 166.1(6) . . . . no
C12 Zr C2 C3 -83.3(6) . . . . no
C13 Zr C2 C1 137.6(6) . . . . no
C13 Zr C2 C3 -111.7(6) . . . . no
C14 Zr C2 C1 141.5(5) . . . . no
C14 Zr C2 C3 -107.8(6) . . . . no
Cl1 Zr C3 C2 -21.6(7) . . . . no
Cl1 Zr C3 C4 95.0(7) . . . . no
Cl2 Zr C3 C2 -141.8(5) . . . . no
Cl2 Zr C3 C4 -25.2(6) . . . . no
C1 Zr C3 C2 -39.4(5) . . . . no
C1 Zr C3 C4 77.3(6) . . . . no
C2 Zr C3 C4 116.6(8) . . . . no
C4 Zr C3 C2 -116.6(8) . . . . no
C5 Zr C3 C2 -78.6(6) . . . . no
C5 Zr C3 C4 38.1(6) . . . . no
C10 Zr C3 C2 129.3(5) . . . . no
C10 Zr C3 C4 -114.1(6) . . . . no
C11 Zr C3 C2 123.0(6) . . . . no
C11 Zr C3 C4 -120.4(6) . . . . no
C12 Zr C3 C2 89.2(6) . . . . no
C12 Zr C3 C4 -154.2(7) . . . . no
C13 Zr C3 C2 73.7(6) . . . . no
C13 Zr C3 C4 -169.7(6) . . . . no
C14 Zr C3 C2 98.1(6) . . . . no
C14 Zr C3 C4 -145.3(6) . . . . no
Cl1 Zr C4 C3 -112.5(6) . . . . no
Cl1 Zr C4 C5 0.3(7) . . . . no
Cl2 Zr C4 C3 156.7(6) . . . . no
Cl2 Zr C4 C5 -90.5(6) . . . . no
C1 Zr C4 C3 -77.6(6) . . . . no
C1 Zr C4 C5 35.2(6) . . . . no
C2 Zr C4 C3 -36.6(6) . . . . no
C2 Zr C4 C5 76.2(6) . . . . no
C3 Zr C4 C5 112.8(9) . . . . no
C5 Zr C4 C3 -112.8(9) . . . . no
C10 Zr C4 C3 81.8(7) . . . . no
C10 Zr C4 C5 -165.4(5) . . . . no
C11 Zr C4 C3 59.0(6) . . . . no
C11 Zr C4 C5 171.8(6) . . . . no
C12 Zr C4 C3 26.1(7) . . . . no
C12 Zr C4 C5 138.9(6) . . . . no
C13 Zr C4 C3 14.6(8) . . . . no
C13 Zr C4 C5 127.4(6) . . . . no
C14 Zr C4 C3 64.8(9) . . . . no
C14 Zr C4 C5 177.6(6) . . . . no
Cl1 Zr C5 C1 -63.2(6) . . . . no
Cl1 Zr C5 C4 -179.8(6) . . . . no
Cl1 Zr C5 C6 50.7(9) . . . . no
Cl2 Zr C5 C1 -157.4(6) . . . . no
Cl2 Zr C5 C4 85.9(6) . . . . no
Cl2 Zr C5 C6 -43.6(9) . . . . no
C1 Zr C5 C4 -116.6(9) . . . . no
C1 Zr C5 C6 113.8(12) . . . . no
C2 Zr C5 C1 37.0(6) . . . . no
C2 Zr C5 C4 -79.6(7) . . . . no
C2 Zr C5 C6 150.8(10) . . . . no
C3 Zr C5 C1 78.5(7) . . . . no
C3 Zr C5 C4 -38.2(6) . . . . no
C3 Zr C5 C6 -167.7(11) . . . . no
C4 Zr C5 C1 116.6(9) . . . . no
C4 Zr C5 C6 -129.5(12) . . . . no
C10 Zr C5 C1 143.4(6) . . . . no
C10 Zr C5 C4 26.8(10) . . . . no
C10 Zr C5 C6 -102.8(10) . . . . no
C11 Zr C5 C1 106.2(7) . . . . no
C11 Zr C5 C4 -10.5(8) . . . . no
C11 Zr C5 C6 -140.0(8) . . . . no
C12 Zr C5 C1 63.3(7) . . . . no
C12 Zr C5 C4 -53.3(7) . . . . no
C12 Zr C5 C6 177.2(8) . . . . no
C13 Zr C5 C1 23.2(10) . . . . no
C13 Zr C5 C4 -93.4(8) . . . . no
C13 Zr C5 C6 137.0(9) . . . . no
Cl1 Zr C10 C11 145.7(5) . . . . no
Cl1 Zr C10 C14 28.0(5) . . . . no
Cl1 Zr C10 C18 -86.6(7) . . . . no
Cl2 Zr C10 C11 -122.6(5) . . . . no
Cl2 Zr C10 C14 119.7(5) . . . . no
Cl2 Zr C10 C18 5.0(7) . . . . no
C2 Zr C10 C11 21.0(6) . . . . no
C2 Zr C10 C14 -96.7(6) . . . . no
C2 Zr C10 C18 148.7(7) . . . . no
C3 Zr C10 C11 -11.8(6) . . . . no
C3 Zr C10 C14 -129.5(6) . . . . no
C3 Zr C10 C18 115.9(8) . . . . no
C4 Zr C10 C11 -46.4(6) . . . . no
C4 Zr C10 C14 -164.1(5) . . . . no
C4 Zr C10 C18 81.3(8) . . . . no
C5 Zr C10 C11 -62.6(8) . . . . no
C5 Zr C10 C14 179.7(6) . . . . no
C5 Zr C10 C18 65.0(10) . . . . no
C11 Zr C10 C14 -117.7(7) . . . . no
C11 Zr C10 C18 127.7(10) . . . . no
C12 Zr C10 C11 40.0(5) . . . . no
C12 Zr C10 C14 -77.7(6) . . . . no
C12 Zr C10 C18 167.7(9) . . . . no
C13 Zr C10 C11 81.0(6) . . . . no
C13 Zr C10 C14 -36.7(5) . . . . no
C13 Zr C10 C18 -151.3(9) . . . . no
C14 Zr C10 C11 117.7(7) . . . . no
C14 Zr C10 C18 -114.7(9) . . . . no
Cl1 Zr C11 C10 -48.3(6) . . . . no
Cl1 Zr C11 C12 62.7(6) . . . . no
Cl2 Zr C11 C10 57.2(5) . . . . no
Cl2 Zr C11 C12 168.2(5) . . . . no
C1 Zr C11 C10 -172.6(5) . . . . no
C1 Zr C11 C12 -61.6(7) . . . . no
C2 Zr C11 C10 -163.7(5) . . . . no
C2 Zr C11 C12 -52.7(6) . . . . no
C3 Zr C11 C10 168.9(6) . . . . no
C3 Zr C11 C12 -80.1(6) . . . . no
C4 Zr C11 C10 141.3(5) . . . . no
C4 Zr C11 C12 -107.7(6) . . . . no
C5 Zr C11 C10 146.9(5) . . . . no
C5 Zr C11 C12 -102.1(6) . . . . no
C10 Zr C11 C12 111.0(8) . . . . no
C12 Zr C11 C10 -111.0(8) . . . . no
C13 Zr C11 C10 -74.8(6) . . . . no
C13 Zr C11 C12 36.2(5) . . . . no
C14 Zr C11 C10 -35.2(5) . . . . no
C14 Zr C11 C12 75.8(6) . . . . no
Cl1 Zr C12 C11 -136.3(5) . . . . no
Cl1 Zr C12 C13 -20.5(6) . . . . no
Cl2 Zr C12 C11 -15.6(7) . . . . no
Cl2 Zr C12 C13 100.3(5) . . . . no
C1 Zr C12 C11 134.6(6) . . . . no
C1 Zr C12 C13 -109.6(6) . . . . no
C2 Zr C12 C11 126.6(6) . . . . no
C2 Zr C12 C13 -117.6(6) . . . . no
C3 Zr C12 C11 92.9(6) . . . . no
C3 Zr C12 C13 -151.2(6) . . . . no
C4 Zr C12 C11 78.9(6) . . . . no
C4 Zr C12 C13 -165.2(6) . . . . no
C5 Zr C12 C11 105.2(6) . . . . no
C5 Zr C12 C13 -138.9(6) . . . . no
C10 Zr C12 C11 -38.5(5) . . . . no
C10 Zr C12 C13 77.4(6) . . . . no
C11 Zr C12 C13 115.9(8) . . . . no
C13 Zr C12 C11 -115.9(8) . . . . no
C14 Zr C12 C11 -78.4(6) . . . . no
C14 Zr C12 C13 37.4(5) . . . . no
Cl1 Zr C13 C12 161.3(5) . . . . no
Cl1 Zr C13 C14 -85.2(5) . . . . no
Cl2 Zr C13 C12 -107.6(5) . . . . no
Cl2 Zr C13 C14 5.9(7) . . . . no
C1 Zr C13 C12 84.8(6) . . . . no
C1 Zr C13 C14 -161.7(5) . . . . no
C2 Zr C13 C12 60.5(6) . . . . no
C2 Zr C13 C14 174.0(5) . . . . no
C3 Zr C13 C12 29.0(6) . . . . no
C3 Zr C13 C14 142.5(5) . . . . no
C4 Zr C13 C12 21.0(8) . . . . no
C4 Zr C13 C14 134.5(6) . . . . no
C5 Zr C13 C12 71.6(8) . . . . no
C5 Zr C13 C14 -175.0(6) . . . . no
C10 Zr C13 C12 -77.2(6) . . . . no
C10 Zr C13 C14 36.3(5) . . . . no
C11 Zr C13 C12 -37.2(5) . . . . no
C11 Zr C13 C14 76.3(6) . . . . no
C12 Zr C13 C14 113.5(8) . . . . no
C14 Zr C13 C12 -113.5(8) . . . . no
Cl1 Zr C14 C10 -153.6(5) . . . . no
Cl1 Zr C14 C13 90.8(5) . . . . no
Cl1 Zr C14 C15 -38.1(8) . . . . no
Cl2 Zr C14 C10 -59.7(5) . . . . no
Cl2 Zr C14 C13 -175.4(5) . . . . no
Cl2 Zr C14 C15 55.8(8) . . . . no
C1 Zr C14 C10 146.1(6) . . . . no
C1 Zr C14 C13 30.4(8) . . . . no
C1 Zr C14 C15 -98.4(10) . . . . no
C2 Zr C14 C10 108.2(5) . . . . no
C2 Zr C14 C13 -7.4(7) . . . . no
C2 Zr C14 C15 -136.2(8) . . . . no
C3 Zr C14 C10 66.7(7) . . . . no
C3 Zr C14 C13 -48.9(7) . . . . no
C3 Zr C14 C15 -177.7(8) . . . . no
C4 Zr C14 C10 28.6(9) . . . . no
C4 Zr C14 C13 -87.1(9) . . . . no
C4 Zr C14 C15 144.1(8) . . . . no
C10 Zr C14 C13 -115.6(8) . . . . no
C10 Zr C14 C15 115.6(11) . . . . no
C11 Zr C14 C10 35.7(5) . . . . no
C11 Zr C14 C13 -79.9(6) . . . . no
C11 Zr C14 C15 151.3(10) . . . . no
C12 Zr C14 C10 77.6(5) . . . . no
C12 Zr C14 C13 -38.1(6) . . . . no
C12 Zr C14 C15 -166.9(10) . . . . no
C13 Zr C14 C10 115.6(8) . . . . no
C13 Zr C14 C15 -128.8(11) . . . . no
Zr C1 C2 C3 -68.8(6) . . . . no
C5 C1 C2 Zr 64.7(7) . . . . no
C5 C1 C2 C3 -4.1(11) . . . . no
C9 C1 C2 Zr -114.3(11) . . . . no
C9 C1 C2 C3 176.9(10) . . . . no
Zr C1 C5 C4 62.5(7) . . . . no
Zr C1 C5 C6 -117.9(10) . . . . no
C2 C1 C5 Zr -61.3(7) . . . . no
C2 C1 C5 C4 1.2(11) . . . . no
C2 C1 C5 C6 -179.2(9) . . . . no
C9 C1 C5 Zr 117.8(10) . . . . no
C9 C1 C5 C4 -179.7(9) . . . . no
C9 C1 C5 C6 -0.1(15) . . . . no
Zr C1 C9 C8 93.2(11) . . . . no
C2 C1 C9 C8 -178.8(10) . . . . no
C5 C1 C9 C8 2.4(16) . . . . no
Zr C2 C3 C4 -66.5(7) . . . . no
C1 C2 C3 Zr 72.1(6) . . . . no
C1 C2 C3 C4 5.6(11) . . . . no
Zr C3 C4 C5 -70.7(7) . . . . no
C2 C3 C4 Zr 65.8(7) . . . . no
C2 C3 C4 C5 -5.0(12) . . . . no
Zr C4 C5 C1 -65.4(7) . . . . no
Zr C4 C5 C6 115.1(12) . . . . no
C3 C4 C5 Zr 67.6(7) . . . . no
C3 C4 C5 C1 2.2(12) . . . . no
C3 C4 C5 C6 -177.3(12) . . . . no
Zr C5 C6 C7 -91.9(11) . . . . no
C1 C5 C6 C7 -3.3(16) . . . . no
C4 C5 C6 C7 176.2(11) . . . . no
C5 C6 C7 C8 4.6(17) . . . . no
C6 C7 C8 C9 -2.4(18) . . . . no
C7 C8 C9 C1 -1.2(17) . . . . no
Zr C10 C11 C12 -68.9(6) . . . . no
C14 C10 C11 Zr 62.8(6) . . . . no
C14 C10 C11 C12 -6.1(10) . . . . no
C18 C10 C11 Zr -117.0(10) . . . . no
C18 C10 C11 C12 174.2(10) . . . . no
Zr C10 C14 C13 63.2(7) . . . . no
Zr C10 C14 C15 -119.0(8) . . . . no
C11 C10 C14 Zr -60.2(6) . . . . no
C11 C10 C14 C13 3.0(10) . . . . no
C11 C10 C14 C15 -179.2(8) . . . . no
C18 C10 C14 Zr 119.6(8) . . . . no
C18 C10 C14 C13 -177.2(8) . . . . no
C18 C10 C14 C15 0.6(13) . . . . no
Zr C10 C18 C17 89.1(11) . . . . no
C11 C10 C18 C17 -179.7(10) . . . . no
C14 C10 C18 C17 0.6(14) . . . . no
Zr C11 C12 C13 -65.9(7) . . . . no
C10 C11 C12 Zr 73.0(6) . . . . no
C10 C11 C12 C13 7.0(11) . . . . no
Zr C12 C13 C14 -70.9(7) . . . . no
C11 C12 C13 Zr 65.6(7) . . . . no
C11 C12 C13 C14 -5.3(11) . . . . no
Zr C13 C14 C10 -66.6(7) . . . . no
Zr C13 C14 C15 116.0(11) . . . . no
C12 C13 C14 Zr 68.0(7) . . . . no
C12 C13 C14 C10 1.4(11) . . . . no
C12 C13 C14 C15 -176.0(10) . . . . no
Zr C14 C15 C16 -90.9(10) . . . . no
C10 C14 C15 C16 -0.2(14) . . . . no
C13 C14 C15 C16 177.0(10) . . . . no
C14 C15 C16 C17 -1.3(15) . . . . no
C15 C16 C17 C18 2.6(17) . . . . no
C16 C17 C18 C10 -2.2(16) . . . . no
